data_8106654
loop_
_publ_author_name
'Cheng, Di'
'Zai, Yanbing'

_publ_section_title
;
 Crystal structure of bis(tetraethylammonium)
 [1,1&#x2032;-biphenyl]-2,2&#x2032;-dicarboxylate trihydrate, C30H54N2O7
;
_journal_issue 5
_journal_name_full 'Zeitschrift f\"ur Kristallographie - New Crystal Structures'
_journal_page_first 719
_journal_page_last 720
_journal_paper_doi 10.1515/ncrs-2016-0365
_journal_volume 232
_journal_year 2017
_chemical_absolute_configuration unk
_chemical_formula_moiety '2(C8 H20 N), C14 H8 O4, 3(H2 O)'
_chemical_formula_sum 'C30 H54 N2 O7'
_chemical_formula_weight 554.75
_space_group_crystal_system orthorhombic
_space_group_IT_number 18
_space_group_name_Hall 'P 2 2ab'
_space_group_name_H-M_alt 'P 21 21 2'
_atom_sites_solution_hydrogens mixed
_cell_angle_alpha 90
_cell_angle_beta 90
_cell_angle_gamma 90
_cell_formula_units_Z 2
_cell_length_a 11.6240(9)
_cell_length_b 12.9628(11)
_cell_length_c 10.5166(9)
_cell_measurement_temperature 296(2)
_cell_volume 1584.6(2)
_computing_structure_refinement 'SHELXL-2014/7 (Sheldrick, 2014) [3]'
_diffrn_ambient_temperature 296(2)
_diffrn_measured_fraction_theta_full 0.999
_diffrn_measured_fraction_theta_max 0.999
_diffrn_radiation_type MoK\a
_diffrn_radiation_wavelength 0.71073
_diffrn_reflns_av_R_equivalents 0.0120
_diffrn_reflns_av_unetI/netI 0.0162
_diffrn_reflns_Laue_measured_fraction_full 0.999
_diffrn_reflns_Laue_measured_fraction_max 0.999
_diffrn_reflns_limit_h_max 12
_diffrn_reflns_limit_h_min -12
_diffrn_reflns_limit_k_max 14
_diffrn_reflns_limit_k_min -5
_diffrn_reflns_limit_l_max 10
_diffrn_reflns_limit_l_min -11
_diffrn_reflns_number 4621
_diffrn_reflns_point_group_measured_fraction_full 0.989
_diffrn_reflns_point_group_measured_fraction_max 0.988
_diffrn_reflns_theta_full 23.279
_diffrn_reflns_theta_max 23.279
_diffrn_reflns_theta_min 1.936
_exptl_absorpt_coefficient_mu 0.081
_exptl_absorpt_correction_type multi-scan
_exptl_absorpt_process_details sadabs
_exptl_crystal_colour colorless
_exptl_crystal_density_diffrn 1.163
_exptl_crystal_description block
_exptl_crystal_F_000 608
_exptl_crystal_size_max 0.4
_exptl_crystal_size_mid 0.2
_exptl_crystal_size_min 0.18
_refine_diff_density_max 0.149
_refine_diff_density_min -0.112
_refine_diff_density_rms 0.025
_refine_ls_abs_structure_details
;
 Flack x determined using 765 quotients [(I+)-(I-)]/[(I+)+(I-)]
 (Parsons, Flack and Wagner, Acta Cryst. B69 (2013) 249-259).
;
_refine_ls_abs_structure_Flack -0.5(5)
_refine_ls_extinction_coef .
_refine_ls_extinction_method none
_refine_ls_goodness_of_fit_ref 1.052
_refine_ls_hydrogen_treatment mixed
_refine_ls_matrix_type full
_refine_ls_number_parameters 193
_refine_ls_number_reflns 2277
_refine_ls_number_restraints 7
_refine_ls_restrained_S_all 1.050
_refine_ls_R_factor_all 0.0445
_refine_ls_R_factor_gt 0.0382
_refine_ls_shift/su_max 0.094
_refine_ls_shift/su_mean 0.003
_refine_ls_structure_factor_coef Fsqd
_refine_ls_weighting_details 'w=1/[\s^2^(Fo^2^)+(0.0700P)^2^+0.1476P] where P=(Fo^2^+2Fc^2^)/3'
_refine_ls_weighting_scheme calc
_refine_ls_wR_factor_gt 0.1083
_refine_ls_wR_factor_ref 0.1152
_reflns_Friedel_coverage 0.695
_reflns_Friedel_fraction_full 0.974
_reflns_Friedel_fraction_max 0.973
_reflns_number_gt 2013
_reflns_number_total 2277
_reflns_threshold_expression 'I > 2\s(I)'
_cod_data_source_file suppl_ncrs-2016-0365_suppl.cif
_cod_data_source_block 1
_cod_database_code 8106654
_shelx_space_group_comment
;
The symmetry employed for this shelxl refinement is uniquely defined
by the following loop, which should always be used as a source of
symmetry information in preference to the above space-group names.
They are only intended as comments.
;
_publcif_info_exptl_table_max_cols 4
_publcif_info_exptl_table_use_headnotes n

loop_
_space_group_symop_operation_xyz
'x, y, z'
'-x, -y, z'
'-x+1/2, y+1/2, -z'
'x+1/2, -y+1/2, -z'

loop_
_atom_site_label
_atom_site_type_symbol
_atom_site_fract_x
_atom_site_fract_y
_atom_site_fract_z
_atom_site_U_iso_or_equiv
_atom_site_adp_type
_atom_site_occupancy
_atom_site_site_symmetry_order
_atom_site_calc_flag
_atom_site_refinement_flags_posn
_atom_site_refinement_flags_adp
_atom_site_refinement_flags_occupancy
_atom_site_disorder_assembly
_atom_site_disorder_group
C1 C 0.21858(16) -0.00349(16) 0.70986(19) 0.0814(6) Uani 1 1 d . . . . .
O1 O 0.31512(12) -0.01609(19) 0.6633(2) 0.1581(8) Uani 1 1 d . . . . .
N1 N 0.22988(11) 0.16342(10) 0.15011(11) 0.0618(4) Uani 1 1 d . . . . .
O1W O 0.0000 0.0000 0.95116(19) 0.1295(9) Uani 1 2 d DS T P . .
H1WA H 0.0579(9) -0.016(2) 0.9057(13) 0.194 Uiso 1 1 d D U . . .
C2 C 0.13925(13) 0.07349(12) 0.64484(15) 0.0595(4) Uani 1 1 d . . . . .
O2 O 0.18306(12) -0.04730(11) 0.80602(13) 0.0973(5) Uani 1 1 d . . . . .
O2W O 0.5000 0.0000 0.4943(2) 0.1391(10) Uani 1 2 d DS T P . .
H2WA H 0.4488(9) 0.0199(19) 0.5472(12) 0.209 Uiso 0.5 1 d D U P . .
H2WB H 0.5606(8) -0.014(2) 0.5371(15) 0.209 Uiso 0.5 1 d D U P . .
C3 C 0.02521(12) 0.05285(11) 0.60990(13) 0.0522(4) Uani 1 1 d . . . . .
O3W O 0.5000 0.0000 0.8577(3) 0.1596(13) Uani 1 2 d DS T P . .
H3WA H 0.503(2) 0.0471(8) 0.8008(11) 0.239 Uiso 0.5 1 d D U P . .
H3WB H 0.4301(7) -0.0200(15) 0.862(3) 0.239 Uiso 0.5 1 d D U P . .
C4 C -0.03850(14) 0.13321(12) 0.55664(14) 0.0613(4) Uani 1 1 d . . . . .
H4A H -0.1142 0.1206 0.5327 0.074 Uiso 1 1 calc R U . . .
C5 C 0.00624(16) 0.23024(13) 0.53806(15) 0.0706(5) Uani 1 1 d . . . . .
H5A H -0.0391 0.2824 0.5038 0.085 Uiso 1 1 calc R U . . .
C6 C 0.11895(18) 0.24928(13) 0.57066(17) 0.0781(6) Uani 1 1 d . . . . .
H6A H 0.1508 0.3142 0.5574 0.094 Uiso 1 1 calc R U . . .
C7 C 0.18365(16) 0.17201(14) 0.62277(17) 0.0759(5) Uani 1 1 d . . . . .
H7A H 0.2598 0.1855 0.6442 0.091 Uiso 1 1 calc R U . . .
C8 C 0.2110(2) 0.04930(14) 0.16940(18) 0.0848(6) Uani 1 1 d . . . . .
H8A H 0.1373 0.0308 0.1326 0.102 Uiso 1 1 calc R U . . .
H8B H 0.2700 0.0121 0.1230 0.102 Uiso 1 1 calc R U . . .
C9 C 0.2129(3) 0.01390(19) 0.30577(19) 0.1109(8) Uani 1 1 d . . . . .
H9A H 0.2003 -0.0592 0.3091 0.166 Uiso 1 1 calc R U . . .
H9B H 0.2863 0.0298 0.3428 0.166 Uiso 1 1 calc R U . . .
H9C H 0.1533 0.0485 0.3524 0.166 Uiso 1 1 calc R U . . .
C10 C 0.14116(16) 0.22702(17) 0.21944(18) 0.0829(6) Uani 1 1 d . . . . .
H10A H 0.1504 0.2154 0.3100 0.100 Uiso 1 1 calc R U . . .
H10B H 0.1570 0.2993 0.2034 0.100 Uiso 1 1 calc R U . . .
C11 C 0.01779(19) 0.2061(3) 0.1850(2) 0.1288(10) Uani 1 1 d . . . . .
H11C H -0.0316 0.2502 0.2340 0.193 Uiso 1 1 calc R U . . .
H11B H 0.0064 0.2194 0.0961 0.193 Uiso 1 1 calc R U . . .
H11A H -0.0002 0.1353 0.2030 0.193 Uiso 1 1 calc R U . . .
C12 C 0.22350(17) 0.18183(15) 0.00775(15) 0.0751(5) Uani 1 1 d . . . . .
H12A H 0.2835 0.1417 -0.0331 0.090 Uiso 1 1 calc R U . . .
H12B H 0.1502 0.1562 -0.0229 0.090 Uiso 1 1 calc R U . . .
C13 C 0.23594(18) 0.29290(16) -0.03295(18) 0.0859(6) Uani 1 1 d . . . . .
H13A H 0.2309 0.2973 -0.1239 0.129 Uiso 1 1 calc R U . . .
H13B H 0.1756 0.3333 0.0047 0.129 Uiso 1 1 calc R U . . .
H13C H 0.3092 0.3188 -0.0055 0.129 Uiso 1 1 calc R U . . .
C14 C 0.34386(14) 0.19695(16) 0.20370(17) 0.0776(5) Uani 1 1 d . . . . .
H14A H 0.3537 0.2699 0.1864 0.093 Uiso 1 1 calc R U . . .
H14B H 0.3415 0.1885 0.2953 0.093 Uiso 1 1 calc R U . . .
C15 C 0.4466(2) 0.1409(2) 0.1541(3) 0.1273(10) Uani 1 1 d . . . . .
H15B H 0.5148 0.1676 0.1937 0.191 Uiso 1 1 calc R U . . .
H15A H 0.4394 0.0687 0.1729 0.191 Uiso 1 1 calc R U . . .
H15C H 0.4516 0.1503 0.0637 0.191 Uiso 1 1 calc R U . . .

loop_
_atom_site_aniso_label
_atom_site_aniso_U_11
_atom_site_aniso_U_22
_atom_site_aniso_U_33
_atom_site_aniso_U_23
_atom_site_aniso_U_13
_atom_site_aniso_U_12
C1 0.0592(9) 0.0870(11) 0.0980(12) -0.0049(11) -0.0152(10) -0.0075(9)
O1 0.0563(7) 0.1996(17) 0.2184(19) 0.0504(16) 0.0176(11) 0.0262(10)
N1 0.0611(7) 0.0726(7) 0.0519(6) -0.0063(6) -0.0033(6) -0.0104(6)
O1W 0.1026(13) 0.222(2) 0.0642(10) 0.000 0.000 -0.0632(14)
C2 0.0517(7) 0.0657(8) 0.0610(8) -0.0082(7) 0.0040(7) -0.0092(7)
O2 0.1044(9) 0.0962(8) 0.0915(8) 0.0123(7) -0.0139(7) 0.0183(8)
O2W 0.170(2) 0.1321(17) 0.1158(17) 0.000 0.000 -0.0442(16)
C3 0.0496(7) 0.0572(7) 0.0500(7) -0.0018(6) 0.0053(6) -0.0024(6)
O3W 0.137(2) 0.235(3) 0.1061(17) 0.000 0.000 -0.021(2)
C4 0.0620(8) 0.0612(8) 0.0607(8) -0.0022(7) 0.0008(7) 0.0011(8)
C5 0.0880(11) 0.0570(8) 0.0668(9) -0.0001(7) 0.0106(8) 0.0006(8)
C6 0.1003(12) 0.0607(9) 0.0732(10) -0.0040(8) 0.0167(10) -0.0190(9)
C7 0.0688(9) 0.0849(11) 0.0741(9) -0.0107(9) 0.0062(8) -0.0235(9)
C8 0.1073(13) 0.0720(10) 0.0749(10) 0.0019(9) -0.0085(10) -0.0212(10)
C9 0.153(2) 0.0966(13) 0.0827(12) 0.0190(11) -0.0166(14) -0.0229(14)
C10 0.0730(10) 0.1042(13) 0.0717(10) 0.0006(10) 0.0112(9) 0.0045(11)
C11 0.0696(12) 0.206(3) 0.1104(16) 0.0206(19) 0.0026(12) 0.0000(16)
C12 0.0828(10) 0.0899(11) 0.0525(8) -0.0013(8) -0.0039(8) -0.0181(9)
C13 0.0860(12) 0.0991(13) 0.0727(11) 0.0112(9) 0.0002(9) -0.0128(11)
C14 0.0651(10) 0.0932(11) 0.0747(10) -0.0066(9) -0.0113(8) -0.0119(9)
C15 0.0754(12) 0.181(2) 0.1256(18) -0.0149(18) 0.0068(14) 0.0124(16)

loop_
_atom_type_symbol
_atom_type_description
_atom_type_scat_dispersion_real
_atom_type_scat_dispersion_imag
_atom_type_scat_source
C C 0.0033 0.0016 'International Tables Vol C Tables 4.2.6.8 and 6.1.1.4'
H H 0.0000 0.0000 'International Tables Vol C Tables 4.2.6.8 and 6.1.1.4'
N N 0.0061 0.0033 'International Tables Vol C Tables 4.2.6.8 and 6.1.1.4'
O O 0.0106 0.0060 'International Tables Vol C Tables 4.2.6.8 and 6.1.1.4'

loop_
_geom_angle_atom_site_label_1
_geom_angle_atom_site_label_2
_geom_angle_atom_site_label_3
_geom_angle
_geom_angle_site_symmetry_1
_geom_angle_site_symmetry_3
O2 C1 O1 124.7(2) . .
O2 C1 C2 117.94(16) . .
O1 C1 C2 117.34(19) . .
C14 N1 C8 111.15(14) . .
C14 N1 C10 105.26(13) . .
C8 N1 C10 111.81(14) . .
C14 N1 C12 111.54(13) . .
C8 N1 C12 106.24(13) . .
C10 N1 C12 110.95(13) . .
C7 C2 C3 118.71(15) . .
C7 C2 C1 116.78(15) . .
C3 C2 C1 124.48(14) . .
H2WA O2W H2WB 107.1(14) . .
C4 C3 C2 117.70(14) . .
C4 C3 C3 118.53(15) . 2
C2 C3 C3 123.19(16) . 2
H3WA O3W H3WB 107(2) . .
C5 C4 C3 122.63(16) . .
C5 C4 H4A 118.7 . .
C3 C4 H4A 118.7 . .
C4 C5 C6 119.25(16) . .
C4 C5 H5A 120.4 . .
C6 C5 H5A 120.4 . .
C7 C6 C5 119.48(16) . .
C7 C6 H6A 120.3 . .
C5 C6 H6A 120.3 . .
C6 C7 C2 122.22(17) . .
C6 C7 H7A 118.9 . .
C2 C7 H7A 118.9 . .
C9 C8 N1 115.13(16) . .
C9 C8 H8A 108.5 . .
N1 C8 H8A 108.5 . .
C9 C8 H8B 108.5 . .
N1 C8 H8B 108.5 . .
H8A C8 H8B 107.5 . .
C8 C9 H9A 109.5 . .
C8 C9 H9B 109.5 . .
H9A C9 H9B 109.5 . .
C8 C9 H9C 109.5 . .
H9A C9 H9C 109.5 . .
H9B C9 H9C 109.5 . .
C11 C10 N1 115.91(18) . .
C11 C10 H10A 108.3 . .
N1 C10 H10A 108.3 . .
C11 C10 H10B 108.3 . .
N1 C10 H10B 108.3 . .
H10A C10 H10B 107.4 . .
C10 C11 H11C 109.5 . .
C10 C11 H11B 109.5 . .
H11C C11 H11B 109.5 . .
C10 C11 H11A 109.5 . .
H11C C11 H11A 109.5 . .
H11B C11 H11A 109.5 . .
C13 C12 N1 115.16(14) . .
C13 C12 H12A 108.5 . .
N1 C12 H12A 108.5 . .
C13 C12 H12B 108.5 . .
N1 C12 H12B 108.5 . .
H12A C12 H12B 107.5 . .
C12 C13 H13A 109.5 . .
C12 C13 H13B 109.5 . .
H13A C13 H13B 109.5 . .
C12 C13 H13C 109.5 . .
H13A C13 H13C 109.5 . .
H13B C13 H13C 109.5 . .
C15 C14 N1 115.67(17) . .
C15 C14 H14A 108.4 . .
N1 C14 H14A 108.4 . .
C15 C14 H14B 108.4 . .
N1 C14 H14B 108.4 . .
H14A C14 H14B 107.4 . .
C14 C15 H15B 109.5 . .
C14 C15 H15A 109.5 . .
H15B C15 H15A 109.5 . .
C14 C15 H15C 109.5 . .
H15B C15 H15C 109.5 . .
H15A C15 H15C 109.5 . .

loop_
_geom_bond_atom_site_label_1
_geom_bond_atom_site_label_2
_geom_bond_distance
_geom_bond_site_symmetry_2
C1 O2 1.231(2) .
C1 O1 1.235(2) .
C1 C2 1.521(3) .
N1 C14 1.504(2) .
N1 C8 1.509(2) .
N1 C10 1.508(2) .
N1 C12 1.518(2) .
O1W H1WA 0.851(10) .
C2 C7 1.397(2) .
C2 C3 1.401(2) .
O2W H2WA 0.855(10) .
O2W H2WB 0.856(10) .
C3 C4 1.395(2) .
C3 C3 1.490(3) 2
O3W H3WA 0.856(9) .
O3W H3WB 0.855(9) .
C4 C5 1.375(2) .
C4 H4A 0.9300 .
C5 C6 1.376(3) .
C5 H5A 0.9300 .
C6 C7 1.367(3) .
C6 H6A 0.9300 .
C7 H7A 0.9300 .
C8 C9 1.506(3) .
C8 H8A 0.9700 .
C8 H8B 0.9700 .
C9 H9A 0.9600 .
C9 H9B 0.9600 .
C9 H9C 0.9600 .
C10 C11 1.504(3) .
C10 H10A 0.9700 .
C10 H10B 0.9700 .
C11 H11C 0.9600 .
C11 H11B 0.9600 .
C11 H11A 0.9600 .
C12 C13 1.509(3) .
C12 H12A 0.9700 .
C12 H12B 0.9700 .
C13 H13A 0.9600 .
C13 H13B 0.9600 .
C13 H13C 0.9600 .
C14 C15 1.492(3) .
C14 H14A 0.9700 .
C14 H14B 0.9700 .
C15 H15B 0.9600 .
C15 H15A 0.9600 .
C15 H15C 0.9600 .

loop_
_publcif_info_datablock.id
_publcif_info_datablock.publ_exptl
_publcif_info_datablock.publ_geom
_publcif_info_datablock.structure
{2faa2d0e-7738-4a22-98b6-b6b7cd3260bf} y y y

loop_
_publcif_info_exptl_table_extra_item
sin_theta_over_lambda_max

loop_
_publcif_info_tables.block_id
_publcif_info_tables.reference_item
{2faa2d0e-7738-4a22-98b6-b6b7cd3260bf} '_publcif_info_datablock.publ_exptl'

loop_
_publcif_info_cif.paper_type
CE
